data_4326999
loop_
_publ_author_name
'Samuel D. Cosham'
'Andrew L. Johnson'
'Kieran C. Molloy'
'Andrew J. Kingsley'

_publ_contact_author_address
;
Department of Chemistry,
University of Bath.
Claverton Down.
Bath.
BA2 7AY
United Kingdon
;
_publ_contact_author_email a.l.johnson@bath.ac.uk
_publ_contact_author_fax '+44 (0) 1225 386231'
_publ_contact_author_name
;
Dr. Andrew L. Johnson and Prof. Kieran C. Molloy
;
_publ_contact_author_phone '+44 (0) 1225 384467'
_publ_section_title
;
 Synthesis, Characterization, and Materials Chemistry of Group 4
 Silylimides
;
_journal_name_full 'Inorganic Chemistry'
_journal_page_first 12053
_journal_page_last 12063
_journal_paper_doi 10.1021/ic2015644
_journal_volume 50
_journal_year 2011
_chemical_formula_sum 'C44 H54 N6 Si2 Ti2'
_chemical_formula_weight 818.91
_chemical_name_systematic
; 
 ? 
;
_space_group_IT_number 14
_symmetry_cell_setting monoclinic
_symmetry_space_group_name_Hall '-P 2ybc'
_symmetry_space_group_name_H-M 'P 1 21/c 1'
_atom_sites_solution_hydrogens geom
_atom_sites_solution_primary direct
_atom_sites_solution_secondary difmap
_audit_creation_method SHELXL-97
_cell_angle_alpha 90.00
_cell_angle_beta 133.6060(10)
_cell_angle_gamma 90.00
_cell_formula_units_Z 2
_cell_length_a 13.0630(2)
_cell_length_b 12.8160(2)
_cell_length_c 18.0421(3)
_cell_measurement_reflns_used 41005
_cell_measurement_temperature 150(2)
_cell_measurement_theta_max 30.2
_cell_measurement_theta_min 3.78
_cell_volume 2187.16(7)
_computing_cell_refinement 'HKL Scalepack (Otwinowski & Minor 1997)'
_computing_data_collection 'Kappa CCD'
_computing_data_reduction 'Denzo and Scalepak (Otwinowski & Minor, 1997)'
_computing_molecular_graphics 'ORTEP 3 for Windows (Farrugia, 1997)'
_computing_publication_material 'SHELXL-97 (Sheldrick, 1997)'
_computing_structure_refinement 'SHELXL-97 (Sheldrick, 1997)'
_computing_structure_solution 'SHELXS-86 (Sheldrick, 1986)'
_diffrn_ambient_temperature 150(2)
_diffrn_measured_fraction_theta_full 0.934
_diffrn_measured_fraction_theta_max 0.934
_diffrn_measurement_device_type 'Bruker Kappa CCD Diffractometer'
_diffrn_measurement_method 'omega and phi scans'
_diffrn_radiation_monochromator graphite
_diffrn_radiation_source 'fine-focus sealed tube'
_diffrn_radiation_type MoK\a
_diffrn_radiation_wavelength 0.71073
_diffrn_reflns_av_R_equivalents 0.0990
_diffrn_reflns_av_sigmaI/netI 0.0947
_diffrn_reflns_limit_h_max 17
_diffrn_reflns_limit_h_min -18
_diffrn_reflns_limit_k_max 17
_diffrn_reflns_limit_k_min -17
_diffrn_reflns_limit_l_max 24
_diffrn_reflns_limit_l_min -25
_diffrn_reflns_number 41005
_diffrn_reflns_theta_full 30.20
_diffrn_reflns_theta_max 30.20
_diffrn_reflns_theta_min 3.78
_diffrn_standards_decay_% 0
_diffrn_standards_interval_count 0
_diffrn_standards_interval_time 0
_diffrn_standards_number 0
_exptl_absorpt_coefficient_mu 0.457
_exptl_absorpt_correction_T_max 0.9142
_exptl_absorpt_correction_T_min 0.8943
_exptl_absorpt_correction_type multi-scan
_exptl_absorpt_process_details 'SORTAV (Blessing, 1995)'
_exptl_crystal_colour orange
_exptl_crystal_density_diffrn 1.243
_exptl_crystal_description block
_exptl_crystal_F_000 864
_exptl_crystal_size_max 0.25
_exptl_crystal_size_mid 0.25
_exptl_crystal_size_min 0.20
_refine_diff_density_max 0.617
_refine_diff_density_min -0.604
_refine_diff_density_rms 0.093
_refine_ls_extinction_method none
_refine_ls_goodness_of_fit_ref 1.038
_refine_ls_hydrogen_treatment constr
_refine_ls_matrix_type full
_refine_ls_number_parameters 248
_refine_ls_number_reflns 6078
_refine_ls_number_restraints 0
_refine_ls_restrained_S_all 1.038
_refine_ls_R_factor_all 0.1244
_refine_ls_R_factor_gt 0.0527
_refine_ls_shift/su_max 0.000
_refine_ls_shift/su_mean 0.000
_refine_ls_structure_factor_coef Fsqd
_refine_ls_weighting_details 'calc w=1/[\s^2^(Fo^2^)+(0.0692P)^2^+0.0352P] where P=(Fo^2^+2Fc^2^)/3'
_refine_ls_weighting_scheme calc
_refine_ls_wR_factor_gt 0.1147
_refine_ls_wR_factor_ref 0.1391
_reflns_number_gt 3593
_reflns_number_total 6078
_reflns_threshold_expression >2sigma(I)
_cod_data_source_file ic2015644_si_003_01.cif
_cod_data_source_block 1
_cod_original_cell_volume 2187.16(6)
_cod_database_code 4326999

loop_
_symmetry_equiv_pos_as_xyz
'x, y, z'
'-x, y+1/2, -z+1/2'
'-x, -y, -z'
'x, -y-1/2, z-1/2'

loop_
_atom_site_label
_atom_site_type_symbol
_atom_site_fract_x
_atom_site_fract_y
_atom_site_fract_z
_atom_site_U_iso_or_equiv
_atom_site_adp_type
_atom_site_occupancy
_atom_site_symmetry_multiplicity
_atom_site_calc_flag
_atom_site_refinement_flags
Ti1 Ti 0.47949(4) 0.03457(3) 0.06292(3) 0.02173(13) Uani 1 1 d .
Si1 Si 0.75455(6) 0.14331(5) 0.12378(4) 0.02347(16) Uani 1 1 d .
N1 N 0.38312(19) 0.16069(15) 0.03826(14) 0.0293(4) Uani 1 1 d .
N2 N 0.53695(19) -0.03376(14) 0.17935(13) 0.0265(4) Uani 1 1 d .
N3 N 0.62116(18) 0.05138(13) 0.05854(12) 0.0228(4) Uani 1 1 d .
C1 C 0.3111(3) 0.2217(2) -0.05481(19) 0.0413(6) Uani 1 1 d .
H1A H 0.2119 0.2315 -0.0903 0.062 Uiso 1 1 calc R
H1B H 0.3161 0.1846 -0.0997 0.062 Uiso 1 1 calc R
H1C H 0.3570 0.2899 -0.0367 0.062 Uiso 1 1 calc R
C2 C 0.3639(3) 0.2073(2) 0.10168(19) 0.0427(6) Uani 1 1 d .
H2A H 0.3921 0.2809 0.1142 0.064 Uiso 1 1 calc R
H2B H 0.4224 0.1702 0.1671 0.064 Uiso 1 1 calc R
H2C H 0.2642 0.2023 0.0664 0.064 Uiso 1 1 calc R
C3 C 0.4260(3) -0.0627(2) 0.17543(18) 0.0380(6) Uani 1 1 d .
H3A H 0.4264 -0.1385 0.1827 0.057 Uiso 1 1 calc R
H3B H 0.3342 -0.0410 0.1097 0.057 Uiso 1 1 calc R
H3C H 0.4423 -0.0282 0.2313 0.057 Uiso 1 1 calc R
C4 C 0.6745(3) -0.0676(2) 0.27380(19) 0.0444(7) Uani 1 1 d .
H4A H 0.6946 -0.0353 0.3320 0.067 Uiso 1 1 calc R
H4B H 0.7468 -0.0466 0.2741 0.067 Uiso 1 1 calc R
H4C H 0.6750 -0.1437 0.2793 0.067 Uiso 1 1 calc R
C11 C 0.6889(2) 0.27513(17) 0.06165(16) 0.0254(5) Uani 1 1 d .
C12 C 0.5797(3) 0.28483(19) -0.04478(17) 0.0339(6) Uani 1 1 d .
H12 H 0.5352 0.2238 -0.0856 0.041 Uiso 1 1 calc R
C13 C 0.5354(3) 0.3816(2) -0.0917(2) 0.0443(7) Uani 1 1 d .
H13 H 0.4615 0.3864 -0.1641 0.053 Uiso 1 1 calc R
C14 C 0.5983(3) 0.4714(2) -0.0337(2) 0.0435(7) Uani 1 1 d .
H14 H 0.5680 0.5378 -0.0660 0.052 Uiso 1 1 calc R
C15 C 0.7050(3) 0.46411(19) 0.0711(2) 0.0421(6) Uani 1 1 d .
H15 H 0.7483 0.5256 0.1114 0.050 Uiso 1 1 calc R
C16 C 0.7493(2) 0.36690(19) 0.11795(18) 0.0355(6) Uani 1 1 d .
H16 H 0.8228 0.3630 0.1904 0.043 Uiso 1 1 calc R
C21 C 0.8370(2) 0.15432(18) 0.25970(15) 0.0268(5) Uani 1 1 d .
C22 C 0.7685(3) 0.20343(19) 0.28424(18) 0.0366(6) Uani 1 1 d .
H22 H 0.6813 0.2381 0.2322 0.044 Uiso 1 1 calc R
C23 C 0.8262(3) 0.2025(2) 0.3842(2) 0.0470(7) Uani 1 1 d .
H23 H 0.7780 0.2361 0.3996 0.056 Uiso 1 1 calc R
C24 C 0.9530(3) 0.1527(2) 0.46052(19) 0.0476(7) Uani 1 1 d .
H24 H 0.9923 0.1520 0.5286 0.057 Uiso 1 1 calc R
C25 C 1.0222(3) 0.1043(2) 0.43781(18) 0.0464(7) Uani 1 1 d .
H25 H 1.1097 0.0701 0.4904 0.056 Uiso 1 1 calc R
C26 C 0.9657(2) 0.1048(2) 0.33905(17) 0.0362(6) Uani 1 1 d .
H26 H 1.0152 0.0710 0.3247 0.043 Uiso 1 1 calc R
C31 C 0.8986(2) 0.10378(19) 0.12990(16) 0.0287(5) Uani 1 1 d .
C32 C 0.9999(3) 0.1765(2) 0.1581(2) 0.0509(8) Uani 1 1 d .
H32 H 0.9932 0.2464 0.1718 0.061 Uiso 1 1 calc R
C33 C 1.1097(3) 0.1487(3) 0.1664(3) 0.0682(10) Uani 1 1 d .
H33 H 1.1780 0.1993 0.1865 0.082 Uiso 1 1 calc R
C34 C 1.1206(3) 0.0487(3) 0.1459(2) 0.0625(10) Uani 1 1 d .
H34 H 1.1957 0.0304 0.1510 0.075 Uiso 1 1 calc R
C35 C 1.0233(3) -0.0250(3) 0.1180(2) 0.0522(8) Uani 1 1 d .
H35 H 1.0302 -0.0943 0.1032 0.063 Uiso 1 1 calc R
C36 C 0.9135(2) 0.0027(2) 0.11152(18) 0.0411(6) Uani 1 1 d .
H36 H 0.8479 -0.0491 0.0941 0.049 Uiso 1 1 calc R

loop_
_atom_site_aniso_label
_atom_site_aniso_U_11
_atom_site_aniso_U_22
_atom_site_aniso_U_33
_atom_site_aniso_U_23
_atom_site_aniso_U_13
_atom_site_aniso_U_12
Ti1 0.0247(2) 0.0208(2) 0.0215(2) -0.00064(16) 0.01658(18) 0.00018(16)
Si1 0.0229(3) 0.0235(3) 0.0221(3) -0.0004(2) 0.0148(3) -0.0011(2)
N1 0.0332(10) 0.0260(11) 0.0316(10) 0.0008(8) 0.0234(9) 0.0051(8)
N2 0.0288(10) 0.0259(10) 0.0229(9) 0.0005(8) 0.0172(9) -0.0012(8)
N3 0.0230(9) 0.0218(10) 0.0211(9) 0.0003(7) 0.0142(8) 0.0022(7)
C1 0.0523(16) 0.0296(14) 0.0449(15) 0.0087(12) 0.0346(14) 0.0117(12)
C2 0.0569(16) 0.0363(15) 0.0490(15) -0.0018(12) 0.0418(14) 0.0083(13)
C3 0.0384(14) 0.0495(16) 0.0335(13) 0.0018(12) 0.0277(12) -0.0003(12)
C4 0.0339(14) 0.0498(17) 0.0356(14) 0.0172(12) 0.0187(12) 0.0025(12)
C11 0.0261(11) 0.0248(12) 0.0293(12) 0.0008(9) 0.0206(10) -0.0013(9)
C12 0.0425(14) 0.0254(13) 0.0303(12) 0.0004(10) 0.0239(11) -0.0005(11)
C13 0.0536(17) 0.0345(15) 0.0358(14) 0.0078(12) 0.0274(13) 0.0033(13)
C14 0.0543(17) 0.0263(14) 0.0509(16) 0.0095(12) 0.0366(15) 0.0024(12)
C15 0.0445(15) 0.0221(13) 0.0537(16) -0.0062(12) 0.0317(14) -0.0075(11)
C16 0.0318(13) 0.0291(14) 0.0321(13) -0.0030(10) 0.0169(11) -0.0032(10)
C21 0.0262(12) 0.0260(12) 0.0233(11) -0.0034(9) 0.0152(10) -0.0076(9)
C22 0.0403(14) 0.0360(14) 0.0333(13) -0.0037(11) 0.0254(12) -0.0013(11)
C23 0.0655(18) 0.0460(17) 0.0453(15) -0.0052(13) 0.0442(15) -0.0013(14)
C24 0.0577(18) 0.0537(18) 0.0289(13) -0.0040(12) 0.0289(14) -0.0089(14)
C25 0.0345(14) 0.0603(19) 0.0252(13) 0.0025(12) 0.0132(12) -0.0030(13)
C26 0.0271(12) 0.0506(17) 0.0252(12) -0.0005(11) 0.0159(11) -0.0025(11)
C31 0.0233(11) 0.0372(14) 0.0223(11) 0.0064(10) 0.0145(10) 0.0042(10)
C32 0.0411(16) 0.0472(18) 0.075(2) 0.0141(15) 0.0441(16) 0.0047(13)
C33 0.0514(19) 0.067(2) 0.105(3) 0.028(2) 0.061(2) 0.0099(16)
C34 0.0465(18) 0.099(3) 0.064(2) 0.0210(19) 0.0465(17) 0.0235(18)
C35 0.0388(16) 0.070(2) 0.0379(15) -0.0027(14) 0.0229(14) 0.0181(15)
C36 0.0257(13) 0.0487(16) 0.0344(14) -0.0062(12) 0.0152(12) 0.0031(11)

loop_
_atom_type_symbol
_atom_type_description
_atom_type_scat_dispersion_real
_atom_type_scat_dispersion_imag
_atom_type_scat_source
C C 0.0033 0.0016 'International Tables Vol C Tables 4.2.6.8 and 6.1.1.4'
H H 0.0000 0.0000 'International Tables Vol C Tables 4.2.6.8 and 6.1.1.4'
N N 0.0061 0.0033 'International Tables Vol C Tables 4.2.6.8 and 6.1.1.4'
Si Si 0.0817 0.0704 'International Tables Vol C Tables 4.2.6.8 and 6.1.1.4'
Ti Ti 0.2776 0.4457 'International Tables Vol C Tables 4.2.6.8 and 6.1.1.4'

loop_
_geom_angle_atom_site_label_1
_geom_angle_atom_site_label_2
_geom_angle_atom_site_label_3
_geom_angle
_geom_angle_site_symmetry_1
_geom_angle_site_symmetry_3
N2 Ti1 N1 110.19(8) . .
N2 Ti1 N3 116.31(8) . .
N1 Ti1 N3 113.35(8) . .
N2 Ti1 N3 115.63(8) . 3_655
N1 Ti1 N3 113.21(7) . 3_655
N3 Ti1 N3 86.49(7) . 3_655
N2 Ti1 Ti1 126.95(6) . 3_655
N1 Ti1 Ti1 122.85(6) . 3_655
N3 Ti1 Ti1 43.57(5) . 3_655
N3 Ti1 Ti1 42.92(5) 3_655 3_655
N3 Si1 C11 112.12(9) . .
N3 Si1 C31 110.82(10) . .
C11 Si1 C31 107.74(10) . .
N3 Si1 C21 109.91(9) . .
C11 Si1 C21 109.00(10) . .
C31 Si1 C21 107.09(10) . .
C2 N1 C1 111.05(19) . .
C2 N1 Ti1 127.50(16) . .
C1 N1 Ti1 121.39(15) . .
C4 N2 C3 111.60(18) . .
C4 N2 Ti1 131.79(16) . .
C3 N2 Ti1 116.56(14) . .
Si1 N3 Ti1 126.68(10) . .
Si1 N3 Ti1 137.40(11) . 3_655
Ti1 N3 Ti1 93.51(7) . 3_655
N1 C1 H1A 109.5 . .
N1 C1 H1B 109.5 . .
H1A C1 H1B 109.5 . .
N1 C1 H1C 109.5 . .
H1A C1 H1C 109.5 . .
H1B C1 H1C 109.5 . .
N1 C2 H2A 109.5 . .
N1 C2 H2B 109.5 . .
H2A C2 H2B 109.5 . .
N1 C2 H2C 109.5 . .
H2A C2 H2C 109.5 . .
H2B C2 H2C 109.5 . .
N2 C3 H3A 109.5 . .
N2 C3 H3B 109.5 . .
H3A C3 H3B 109.5 . .
N2 C3 H3C 109.5 . .
H3A C3 H3C 109.5 . .
H3B C3 H3C 109.5 . .
N2 C4 H4A 109.5 . .
N2 C4 H4B 109.5 . .
H4A C4 H4B 109.5 . .
N2 C4 H4C 109.5 . .
H4A C4 H4C 109.5 . .
H4B C4 H4C 109.5 . .
C16 C11 C12 117.1(2) . .
C16 C11 Si1 122.01(16) . .
C12 C11 Si1 120.87(17) . .
C13 C12 C11 121.3(2) . .
C13 C12 H12 119.4 . .
C11 C12 H12 119.4 . .
C14 C13 C12 120.3(2) . .
C14 C13 H13 119.9 . .
C12 C13 H13 119.9 . .
C15 C14 C13 119.7(2) . .
C15 C14 H14 120.2 . .
C13 C14 H14 120.2 . .
C14 C15 C16 120.0(2) . .
C14 C15 H15 120.0 . .
C16 C15 H15 120.0 . .
C15 C16 C11 121.7(2) . .
C15 C16 H16 119.1 . .
C11 C16 H16 119.1 . .
C22 C21 C26 117.5(2) . .
C22 C21 Si1 122.14(17) . .
C26 C21 Si1 120.15(18) . .
C21 C22 C23 121.0(2) . .
C21 C22 H22 119.5 . .
C23 C22 H22 119.5 . .
C24 C23 C22 120.1(3) . .
C24 C23 H23 120.0 . .
C22 C23 H23 120.0 . .
C25 C24 C23 119.7(2) . .
C25 C24 H24 120.1 . .
C23 C24 H24 120.1 . .
C24 C25 C26 120.5(2) . .
C24 C25 H25 119.7 . .
C26 C25 H25 119.7 . .
C25 C26 C21 121.2(2) . .
C25 C26 H26 119.4 . .
C21 C26 H26 119.4 . .
C36 C31 C32 117.2(2) . .
C36 C31 Si1 122.64(18) . .
C32 C31 Si1 120.09(19) . .
C33 C32 C31 121.3(3) . .
C33 C32 H32 119.3 . .
C31 C32 H32 119.3 . .
C34 C33 C32 120.4(3) . .
C34 C33 H33 119.8 . .
C32 C33 H33 119.8 . .
C33 C34 C35 120.1(3) . .
C33 C34 H34 119.9 . .
C35 C34 H34 119.9 . .
C34 C35 C36 119.5(3) . .
C34 C35 H35 120.2 . .
C36 C35 H35 120.2 . .
C31 C36 C35 121.4(3) . .
C31 C36 H36 119.3 . .
C35 C36 H36 119.3 . .

loop_
_geom_bond_atom_site_label_1
_geom_bond_atom_site_label_2
_geom_bond_distance
_geom_bond_site_symmetry_2
Ti1 N2 1.8889(18) .
Ti1 N1 1.9034(19) .
Ti1 N3 1.9182(18) .
Ti1 N3 1.9416(17) 3_655
Ti1 Ti1 2.8115(7) 3_655
Si1 N3 1.7265(18) .
Si1 C11 1.876(2) .
Si1 C31 1.878(2) .
Si1 C21 1.884(2) .
N1 C2 1.458(3) .
N1 C1 1.462(3) .
N2 C4 1.448(3) .
N2 C3 1.450(3) .
N3 Ti1 1.9416(17) 3_655
C1 H1A 0.9800 .
C1 H1B 0.9800 .
C1 H1C 0.9800 .
C2 H2A 0.9800 .
C2 H2B 0.9800 .
C2 H2C 0.9800 .
C3 H3A 0.9800 .
C3 H3B 0.9800 .
C3 H3C 0.9800 .
C4 H4A 0.9800 .
C4 H4B 0.9800 .
C4 H4C 0.9800 .
C11 C16 1.390(3) .
C11 C12 1.400(3) .
C12 C13 1.384(3) .
C12 H12 0.9500 .
C13 C14 1.381(4) .
C13 H13 0.9500 .
C14 C15 1.375(4) .
C14 H14 0.9500 .
C15 C16 1.388(3) .
C15 H15 0.9500 .
C16 H16 0.9500 .
C21 C22 1.392(3) .
C21 C26 1.400(3) .
C22 C23 1.395(3) .
C22 H22 0.9500 .
C23 C24 1.378(4) .
C23 H23 0.9500 .
C24 C25 1.371(4) .
C24 H24 0.9500 .
C25 C26 1.381(3) .
C25 H25 0.9500 .
C26 H26 0.9500 .
C31 C36 1.384(4) .
C31 C32 1.396(3) .
C32 C33 1.382(4) .
C32 H32 0.9500 .
C33 C34 1.368(5) .
C33 H33 0.9500 .
C34 C35 1.371(4) .
C34 H34 0.9500 .
C35 C36 1.402(4) .
C35 H35 0.9500 .
C36 H36 0.9500 .
